data_7034798
loop_
_publ_author_name
'Bhalla, Rajiv'
'Levason, William'
'Luthra, Sajinder K.'
'McRobbie, Graeme'
'Monzittu, Francesco M.'
'Palmer, Jazmyn'
'Reid, Gillian'
'Sanderson, George'
'Zhang, Wenjian'

_publ_section_title
;
 Hydrothermal synthesis of Group 13 metal trifluoride complexes with
 neutral N-donor ligands.
;
_journal_issue 20
_journal_name_full 'Dalton transactions (Cambridge, England : 2003)'
_journal_page_first 9569
_journal_page_last 9580
_journal_paper_doi 10.1039/c5dt01120e
_journal_volume 44
_journal_year 2015
_chemical_formula_moiety 'C15 H17 F3 Ga N3 O3'
_chemical_formula_sum 'C15 H17 F3 Ga N3 O3'
_chemical_formula_weight 414.04
_chemical_name_systematic
;
 ?
;
_space_group_IT_number 14
_symmetry_cell_setting monoclinic
_symmetry_Int_Tables_number 14
_symmetry_space_group_name_Hall '-P 2ybc'
_symmetry_space_group_name_H-M 'P 1 21/c 1'
_atom_sites_solution_hydrogens geom
_atom_sites_solution_primary direct
_atom_sites_solution_secondary difmap
_audit_creation_method SHELXL-97
_audit_update_record
;
2015-03-10 deposited with the CCDC.
2015-04-20 downloaded from the CCDC.
;
_cell_angle_alpha 90.000(5)
_cell_angle_beta 100.484(5)
_cell_angle_gamma 90.000(5)
_cell_formula_units_Z 4
_cell_length_a 10.323(5)
_cell_length_b 9.708(5)
_cell_length_c 16.131(5)
_cell_measurement_reflns_used 7774
_cell_measurement_temperature 100(2)
_cell_measurement_theta_max 27.5
_cell_measurement_theta_min 3.0
_cell_volume 1589.6(12)
_computing_cell_refinement
;
CrystalClear-SM Expert 2.0 r7 (Rigaku, 2011)
;
_computing_data_collection
;
CrystalClear-SM Expert 2.0 r7 (Rigaku, 2011)
;
_computing_data_reduction
;
CrystalClear-SM Expert 2.0 r7 (Rigaku, 2011)
;
_computing_molecular_graphics 'ORTEP-III (Farrugia, 1997)'
_computing_publication_material 'PLATON (Spek, 2003), WinGX (Farrugia, 1999) and enCIFer (Allen et al., 2004).'
_computing_structure_refinement 'SHELXL-97 (Sheldrick, 2008)'
_computing_structure_solution 'SHELXS-97 (Sheldrick, 1997)'
_diffrn_ambient_temperature 100(2)
_diffrn_detector 'CCD plate'
_diffrn_detector_area_resol_mean 28.5714
_diffrn_detector_type 'Rigaku HG Saturn724+ (2x2 bin mode)'
_diffrn_measured_fraction_theta_full 0.997
_diffrn_measured_fraction_theta_max 0.997
_diffrn_measurement_device 'four-circle \k diffractometer'
_diffrn_measurement_device_type 'Rigaku AFC12 (Left)'
_diffrn_measurement_method 'profile data from \w-scans'
_diffrn_measurement_specimen_support 'MiTeGen micromount'
_diffrn_radiation_collimation 'Confocal mirrors, HF Varimax '
_diffrn_radiation_type MoK\a
_diffrn_radiation_wavelength 0.71069
_diffrn_reflns_av_R_equivalents 0.0481
_diffrn_reflns_av_sigmaI/netI 0.0704
_diffrn_reflns_limit_h_max 9
_diffrn_reflns_limit_h_min -13
_diffrn_reflns_limit_k_max 12
_diffrn_reflns_limit_k_min -12
_diffrn_reflns_limit_l_max 20
_diffrn_reflns_limit_l_min -20
_diffrn_reflns_number 9623
_diffrn_reflns_theta_full 27.48
_diffrn_reflns_theta_max 27.48
_diffrn_reflns_theta_min 3.02
_diffrn_source 'Rotating Anode'
_diffrn_source_current 55.0
_diffrn_source_power 2.475
_diffrn_source_voltage 45.0
_exptl_absorpt_coefficient_mu 1.785
_exptl_absorpt_correction_T_max 0.9484
_exptl_absorpt_correction_T_min 0.9160
_exptl_absorpt_correction_type multi-scan
_exptl_absorpt_process_details
;
Jacobson, R. (1998). REQAB. Private communication to the 
Rigaku Corporation, Tokyo, Japan.
;
_exptl_crystal_colour Colorless
_exptl_crystal_density_diffrn 1.730
_exptl_crystal_density_method 'not measured'
_exptl_crystal_description Platelet
_exptl_crystal_F_000 840
_exptl_crystal_size_max 0.06
_exptl_crystal_size_mid 0.03
_exptl_crystal_size_min 0.01
_refine_diff_density_max 0.625
_refine_diff_density_min -0.553
_refine_diff_density_rms 0.102
_refine_ls_extinction_method none
_refine_ls_goodness_of_fit_ref 1.029
_refine_ls_hydrogen_treatment mixed
_refine_ls_matrix_type full
_refine_ls_number_parameters 250
_refine_ls_number_reflns 3646
_refine_ls_number_restraints 0
_refine_ls_restrained_S_all 1.029
_refine_ls_R_factor_all 0.0558
_refine_ls_R_factor_gt 0.0371
_refine_ls_shift/su_max 0.001
_refine_ls_shift/su_mean 0.000
_refine_ls_structure_factor_coef Fsqd
_refine_ls_weighting_details 'calc w=1/[\s^2^(Fo^2^)+(0.0394P)^2^+0.0000P] where P=(Fo^2^+2Fc^2^)/3'
_refine_ls_weighting_scheme calc
_refine_ls_wR_factor_gt 0.0842
_refine_ls_wR_factor_ref 0.0887
_reflns_number_gt 2743
_reflns_number_total 3646
_reflns_threshold_expression >2\s(I)
_cod_data_source_file c5dt01120e2.cif
_cod_data_source_block 042rxb
_cod_depositor_comments
;
The following automatic conversions were performed:

'_symmetry_cell_setting' value 'Monoclinic' changed to 'monoclinic'
according to
/usr/data/users/saulius/crontab/automatic-downloads/rss-feeds/RSC/lib/dictionaries/cif_core.dic
dictionary named 'cif_core.dic' version 2.4.2 from 2011-04-26.

'_exptl_absorpt_correction_type' value 'Multi-scan' changed to
'multi-scan' according to
/usr/data/users/saulius/crontab/automatic-downloads/rss-feeds/RSC/lib/dictionaries/cif_core.dic
dictionary named 'cif_core.dic' version 2.4.2 from 2011-04-26.

Automatic conversion script
Id: cif_fix_values 3271 2015-04-21 07:52:19Z andrius 

 Adding full bibliography for 7034798--7034806.cif.
;
_cod_original_sg_symbol_H-M P21/c
_cod_database_code 7034798

loop_
_symmetry_equiv_pos_as_xyz
'x, y, z'
'-x, y+1/2, -z+1/2'
'-x, -y, -z'
'x, -y-1/2, z-1/2'

loop_
_atom_site_label
_atom_site_type_symbol
_atom_site_fract_x
_atom_site_fract_y
_atom_site_fract_z
_atom_site_U_iso_or_equiv
_atom_site_adp_type
_atom_site_occupancy
_atom_site_symmetry_multiplicity
_atom_site_calc_flag
_atom_site_refinement_flags
Ga1 Ga 0.29647(3) -0.08625(3) 0.157525(16) 0.01290(10) Uani 1 1 d .
F1 F 0.16623(16) -0.22227(15) 0.13068(9) 0.0176(3) Uani 1 1 d .
F3 F 0.41973(17) 0.05887(16) 0.18066(9) 0.0185(4) Uani 1 1 d .
F2 F 0.34251(17) -0.14945(17) 0.26903(9) 0.0220(4) Uani 1 1 d .
C3 C -0.0635(3) 0.2377(3) 0.14534(17) 0.0201(6) Uani 1 1 d .
H3 H -0.1351 0.2973 0.1406 0.024 Uiso 1 1 calc R
C7 C 0.1426(3) 0.1331(3) -0.06674(15) 0.0157(6) Uani 1 1 d .
H7 H 0.0774 0.1989 -0.0827 0.019 Uiso 1 1 calc R
C15 C 0.4959(3) -0.3120(3) 0.13553(16) 0.0163(6) Uani 1 1 d .
H15 H 0.4913 -0.3357 0.1908 0.020 Uiso 1 1 calc R
C9 C 0.3141(3) -0.0144(3) -0.09996(15) 0.0170(6) Uani 1 1 d .
H9 H 0.3654 -0.0463 -0.1377 0.020 Uiso 1 1 calc R
C2 C -0.0129(3) 0.1765(3) 0.22220(17) 0.0189(6) Uani 1 1 d .
H2 H -0.0491 0.1956 0.2697 0.023 Uiso 1 1 calc R
O1 O 0.1039(3) -0.5388(2) -0.07370(14) 0.0297(5) Uani 1 1 d .
O2 O 0.1760(2) -0.4894(2) 0.10030(14) 0.0266(5) Uani 1 1 d .
N1 N 0.1473(2) 0.0575(2) 0.15927(12) 0.0138(5) Uani 1 1 d .
C5 C 0.0984(3) 0.1188(3) 0.08466(15) 0.0134(5) Uani 1 1 d .
C12 C 0.5038(3) -0.2454(3) -0.02792(16) 0.0181(6) Uani 1 1 d .
H12 H 0.5041 -0.2226 -0.0839 0.022 Uiso 1 1 calc R
N3 N 0.4214(2) -0.2075(2) 0.09908(12) 0.0136(5) Uani 1 1 d .
C8 C 0.2185(3) 0.0860(3) -0.12350(16) 0.0181(6) Uani 1 1 d .
H8 H 0.2054 0.1219 -0.1778 0.022 Uiso 1 1 calc R
N2 N 0.2582(2) -0.0170(2) 0.03576(12) 0.0127(5) Uani 1 1 d .
O3 O 0.3650(3) -0.6576(3) 0.19656(13) 0.0256(5) Uani 1 1 d .
C4 C -0.0064(3) 0.2094(3) 0.07571(16) 0.0180(6) Uani 1 1 d .
H4 H -0.0382 0.2506 0.0239 0.022 Uiso 1 1 calc R
C1 C 0.0911(3) 0.0876(3) 0.22701(16) 0.0164(6) Uani 1 1 d .
H1 H 0.1244 0.0463 0.2785 0.020 Uiso 1 1 calc R
C14 C 0.5792(3) -0.3854(3) 0.09399(17) 0.0188(6) Uani 1 1 d .
H14 H 0.6306 -0.4569 0.1208 0.023 Uiso 1 1 calc R
C10 C 0.3307(3) -0.0656(3) -0.01849(15) 0.0132(5) Uani 1 1 d .
C13 C 0.5844(3) -0.3500(3) 0.01123(16) 0.0197(6) Uani 1 1 d .
H13 H 0.6414 -0.3960 -0.0178 0.024 Uiso 1 1 calc R
C6 C 0.1663(3) 0.0796(3) 0.01454(15) 0.0133(5) Uani 1 1 d .
C11 C 0.4232(3) -0.1758(3) 0.01751(15) 0.0141(6) Uani 1 1 d .
H25 H 0.225(3) -0.540(3) 0.1300(19) 0.014(8) Uiso 1 1 d .
H22 H 0.190(5) -0.398(5) 0.117(3) 0.066(14) Uiso 1 1 d .
H20 H 0.000(6) -0.509(5) -0.087(3) 0.090(17) Uiso 1 1 d .
H21 H 0.128(5) -0.515(5) -0.005(3) 0.090(16) Uiso 1 1 d .
H24 H 0.357(5) -0.752(5) 0.185(2) 0.065(14) Uiso 1 1 d .
H23 H 0.443(5) -0.630(5) 0.205(3) 0.063(16) Uiso 1 1 d .

loop_
_atom_site_aniso_label
_atom_site_aniso_U_11
_atom_site_aniso_U_22
_atom_site_aniso_U_33
_atom_site_aniso_U_23
_atom_site_aniso_U_13
_atom_site_aniso_U_12
Ga1 0.01463(17) 0.01411(15) 0.01016(14) 0.00030(11) 0.00275(10) 0.00074(14)
F1 0.0178(9) 0.0136(8) 0.0224(8) 0.0025(6) 0.0057(7) -0.0024(7)
F3 0.0184(9) 0.0198(8) 0.0175(7) -0.0040(6) 0.0041(6) -0.0043(7)
F2 0.0203(10) 0.0285(9) 0.0150(8) -0.0073(6) -0.0031(6) 0.0092(8)
C3 0.0186(16) 0.0169(14) 0.0249(14) -0.0037(11) 0.0046(12) 0.0022(13)
C7 0.0150(15) 0.0153(12) 0.0154(12) 0.0000(10) -0.0006(10) -0.0010(12)
C15 0.0170(15) 0.0170(13) 0.0141(12) 0.0006(10) 0.0004(10) -0.0015(12)
C9 0.0193(16) 0.0195(14) 0.0122(12) -0.0011(10) 0.0029(10) -0.0026(13)
C2 0.0218(17) 0.0158(13) 0.0205(13) -0.0046(10) 0.0076(12) -0.0045(13)
O1 0.0312(15) 0.0292(12) 0.0296(12) 0.0013(9) 0.0082(10) 0.0061(11)
O2 0.0277(14) 0.0195(11) 0.0286(11) -0.0022(10) -0.0054(10) 0.0062(11)
N1 0.0155(13) 0.0141(11) 0.0120(10) -0.0008(8) 0.0030(9) -0.0025(10)
C5 0.0143(14) 0.0110(12) 0.0149(12) -0.0011(9) 0.0027(10) -0.0024(11)
C12 0.0218(16) 0.0193(13) 0.0138(12) -0.0024(10) 0.0047(11) -0.0009(13)
N3 0.0154(13) 0.0125(10) 0.0130(10) -0.0019(8) 0.0026(9) -0.0007(10)
C8 0.0241(16) 0.0178(13) 0.0116(11) 0.0029(10) 0.0014(10) -0.0061(14)
N2 0.0135(12) 0.0126(11) 0.0120(10) -0.0004(8) 0.0024(8) -0.0016(10)
O3 0.0271(15) 0.0244(12) 0.0236(11) 0.0020(9) -0.0001(10) 0.0054(11)
C4 0.0181(16) 0.0160(13) 0.0194(13) 0.0011(10) 0.0025(11) -0.0020(13)
C1 0.0178(15) 0.0168(13) 0.0158(12) -0.0023(10) 0.0060(11) 0.0006(13)
C14 0.0198(16) 0.0140(13) 0.0210(13) 0.0000(10) -0.0002(11) -0.0008(13)
C10 0.0142(14) 0.0136(12) 0.0115(11) -0.0014(9) 0.0016(10) -0.0035(12)
C13 0.0184(17) 0.0210(14) 0.0194(13) -0.0067(11) 0.0027(11) 0.0004(13)
C6 0.0139(14) 0.0122(12) 0.0134(11) -0.0022(10) 0.0014(10) -0.0048(12)
C11 0.0144(15) 0.0150(13) 0.0133(12) -0.0014(10) 0.0032(10) -0.0029(12)

loop_
_atom_type_symbol
_atom_type_description
_atom_type_scat_dispersion_real
_atom_type_scat_dispersion_imag
_atom_type_scat_source
C C 0.0033 0.0016 'International Tables Vol C Tables 4.2.6.8 and 6.1.1.4'
H H 0.0000 0.0000 'International Tables Vol C Tables 4.2.6.8 and 6.1.1.4'
N N 0.0061 0.0033 'International Tables Vol C Tables 4.2.6.8 and 6.1.1.4'
O O 0.0106 0.0060 'International Tables Vol C Tables 4.2.6.8 and 6.1.1.4'
Cl Cl 0.1484 0.1585 'International Tables Vol C Tables 4.2.6.8 and 6.1.1.4'
Ga Ga 0.2307 1.6083 'International Tables Vol C Tables 4.2.6.8 and 6.1.1.4'
F F 0.0171 0.0103 'International Tables Vol C Tables 4.2.6.8 and 6.1.1.4'

loop_
_geom_angle_atom_site_label_1
_geom_angle_atom_site_label_2
_geom_angle_atom_site_label_3
_geom_angle
F2 Ga1 F1 92.12(7)
F2 Ga1 F3 90.60(7)
F1 Ga1 F3 176.29(7)
F2 Ga1 N2 176.54(8)
F1 Ga1 N2 90.25(8)
F3 Ga1 N2 87.15(8)
F2 Ga1 N1 105.36(7)
F1 Ga1 N1 88.53(9)
F3 Ga1 N1 88.32(9)
N2 Ga1 N1 77.21(8)
F2 Ga1 N3 100.27(8)
F1 Ga1 N3 88.53(9)
F3 Ga1 N3 93.48(9)
N2 Ga1 N3 77.26(9)
N1 Ga1 N3 154.28(8)
C4 C3 C2 119.4(3)
C4 C3 H3 120.3
C2 C3 H3 120.3
C8 C7 C6 118.5(3)
C8 C7 H7 120.8
C6 C7 H7 120.8
N3 C15 C14 122.4(2)
N3 C15 H15 118.8
C14 C15 H15 118.8
C10 C9 C8 118.0(2)
C10 C9 H9 121.0
C8 C9 H9 121.0
C1 C2 C3 119.0(2)
C1 C2 H2 120.5
C3 C2 H2 120.5
H20 O1 H21 100(3)
H25 O2 H22 112(4)
C5 N1 C1 118.4(2)
C5 N1 Ga1 116.05(16)
C1 N1 Ga1 125.45(18)
N1 C5 C4 122.0(2)
N1 C5 C6 114.4(2)
C4 C5 C6 123.6(2)
C11 C12 C13 119.0(2)
C11 C12 H12 120.5
C13 C12 H12 120.5
C15 N3 C11 119.3(2)
C15 N3 Ga1 125.38(17)
C11 N3 Ga1 115.37(17)
C7 C8 C9 120.6(2)
C7 C8 H8 119.7
C9 C8 H8 119.7
C6 N2 C10 122.5(2)
C6 N2 Ga1 118.78(16)
C10 N2 Ga1 118.65(18)
H24 O3 H23 113(4)
C5 C4 C3 118.8(3)
C5 C4 H4 120.6
C3 C4 H4 120.6
N1 C1 C2 122.4(2)
N1 C1 H1 118.8
C2 C1 H1 118.8
C15 C14 C13 118.3(3)
C15 C14 H14 120.8
C13 C14 H14 120.8
N2 C10 C9 120.4(2)
N2 C10 C11 113.3(2)
C9 C10 C11 126.2(2)
C14 C13 C12 119.5(3)
C14 C13 H13 120.2
C12 C13 H13 120.2
N2 C6 C7 119.9(2)
N2 C6 C5 113.4(2)
C7 C6 C5 126.6(2)
N3 C11 C12 121.4(2)
N3 C11 C10 115.0(2)
C12 C11 C10 123.6(2)

loop_
_geom_bond_atom_site_label_1
_geom_bond_atom_site_label_2
_geom_bond_distance
Ga1 F2 1.8780(16)
Ga1 F1 1.8781(17)
Ga1 F3 1.8895(17)
Ga1 N2 2.045(2)
Ga1 N1 2.082(2)
Ga1 N3 2.093(2)
C3 C4 1.388(4)
C3 C2 1.389(4)
C3 H3 0.9300
C7 C8 1.387(4)
C7 C6 1.390(3)
C7 H7 0.9300
C15 N3 1.342(4)
C15 C14 1.381(4)
C15 H15 0.9300
C9 C10 1.386(3)
C9 C8 1.389(4)
C9 H9 0.9300
C2 C1 1.368(4)
C2 H2 0.9300
O1 H20 1.10(6)
O1 H21 1.11(5)
O2 H25 0.80(3)
O2 H22 0.93(5)
N1 C5 1.355(3)
N1 C1 1.359(3)
C5 C4 1.381(4)
C5 C6 1.484(3)
C12 C11 1.381(4)
C12 C13 1.390(4)
C12 H12 0.9300
N3 C11 1.355(3)
C8 H8 0.9300
N2 C6 1.334(4)
N2 C10 1.337(3)
O3 H24 0.93(5)
O3 H23 0.83(5)
C4 H4 0.9300
C1 H1 0.9300
C14 C13 1.389(4)
C14 H14 0.9300
C10 C11 1.481(4)
C13 H13 0.9300

loop_
_geom_torsion_atom_site_label_1
_geom_torsion_atom_site_label_2
_geom_torsion_atom_site_label_3
_geom_torsion_atom_site_label_4
_geom_torsion
C4 C3 C2 C1 -1.1(4)
F2 Ga1 N1 C5 179.49(18)
F1 Ga1 N1 C5 -88.72(19)
F3 Ga1 N1 C5 89.33(19)
N2 Ga1 N1 C5 1.87(19)
N3 Ga1 N1 C5 -5.2(3)
F2 Ga1 N1 C1 -4.7(2)
F1 Ga1 N1 C1 87.1(2)
F3 Ga1 N1 C1 -94.8(2)
N2 Ga1 N1 C1 177.7(2)
N3 Ga1 N1 C1 170.6(2)
C1 N1 C5 C4 -0.4(4)
Ga1 N1 C5 C4 175.7(2)
C1 N1 C5 C6 180.0(2)
Ga1 N1 C5 C6 -3.9(3)
C14 C15 N3 C11 2.7(4)
C14 C15 N3 Ga1 -178.1(2)
F2 Ga1 N3 C15 7.9(2)
F1 Ga1 N3 C15 -84.0(2)
F3 Ga1 N3 C15 99.2(2)
N2 Ga1 N3 C15 -174.6(2)
N1 Ga1 N3 C15 -167.5(2)
F2 Ga1 N3 C11 -172.86(19)
F1 Ga1 N3 C11 95.3(2)
F3 Ga1 N3 C11 -81.6(2)
N2 Ga1 N3 C11 4.66(19)
N1 Ga1 N3 C11 11.7(3)
C6 C7 C8 C9 1.3(4)
C10 C9 C8 C7 0.1(4)
F2 Ga1 N2 C6 -137.7(12)
F1 Ga1 N2 C6 89.2(2)
F3 Ga1 N2 C6 -88.2(2)
N1 Ga1 N2 C6 0.74(19)
N3 Ga1 N2 C6 177.6(2)
F2 Ga1 N2 C10 39.2(14)
F1 Ga1 N2 C10 -94.0(2)
F3 Ga1 N2 C10 88.6(2)
N1 Ga1 N2 C10 177.6(2)
N3 Ga1 N2 C10 -5.58(19)
N1 C5 C4 C3 -0.3(4)
C6 C5 C4 C3 179.3(3)
C2 C3 C4 C5 1.0(4)
C5 N1 C1 C2 0.4(4)
Ga1 N1 C1 C2 -175.4(2)
C3 C2 C1 N1 0.4(4)
N3 C15 C14 C13 -0.6(4)
C6 N2 C10 C9 1.2(4)
Ga1 N2 C10 C9 -175.5(2)
C6 N2 C10 C11 -177.9(2)
Ga1 N2 C10 C11 5.4(3)
C8 C9 C10 N2 -1.3(4)
C8 C9 C10 C11 177.6(3)
C15 C14 C13 C12 -1.8(4)
C11 C12 C13 C14 2.1(4)
C10 N2 C6 C7 0.3(4)
Ga1 N2 C6 C7 176.99(19)
C10 N2 C6 C5 -179.6(2)
Ga1 N2 C6 C5 -2.9(3)
C8 C7 C6 N2 -1.5(4)
C8 C7 C6 C5 178.4(3)
N1 C5 C6 N2 4.4(3)
C4 C5 C6 N2 -175.2(3)
N1 C5 C6 C7 -175.5(3)
C4 C5 C6 C7 4.9(4)
C15 N3 C11 C12 -2.4(4)
Ga1 N3 C11 C12 178.3(2)
C15 N3 C11 C10 175.9(2)
Ga1 N3 C11 C10 -3.3(3)
C13 C12 C11 N3 0.0(4)
C13 C12 C11 C10 -178.2(3)
N2 C10 C11 N3 -1.2(3)
C9 C10 C11 N3 179.8(3)
N2 C10 C11 C12 177.1(3)
C9 C10 C11 C12 -1.9(5)
